data_7718041
loop_
_publ_author_name
'Tsui, Tz-Ching'
'Lan, Hao-Yuan'
'Li, Han-Jung'
'Kuo, Ting-Shen'
'Liu, Hsueh-Ju'

_publ_section_title
;
 Flexible bidentate aluminum Lewis acids for host-guest complex formation.
;
_journal_issue 13
_journal_name_full 'Dalton transactions (Cambridge, England : 2003)'
_journal_page_first 5311
_journal_page_last 5318
_journal_paper_doi 10.1039/d4dt03288h
_journal_volume 54
_journal_year 2025
_chemical_formula_moiety 'C42 H58 Al2 Cl4 N6 Si2'
_chemical_formula_sum 'C42 H58 Al2 Cl4 N6 Si2'
_chemical_formula_weight 898.88
_space_group_crystal_system monoclinic
_space_group_IT_number 14
_space_group_name_Hall '-P 2yn'
_space_group_name_H-M_alt 'P 1 21/n 1'
_atom_sites_solution_hydrogens geom
_audit_creation_method SHELXL-2014/7
_audit_update_record
;
2025-02-05 deposited with the CCDC.	2025-02-07 downloaded from the CCDC.
;
_cell_angle_alpha 90
_cell_angle_beta 90.300(12)
_cell_angle_gamma 90
_cell_formula_units_Z 2
_cell_length_a 9.898(3)
_cell_length_b 14.727(4)
_cell_length_c 16.692(4)
_cell_measurement_reflns_used 3994
_cell_measurement_temperature 200(2)
_cell_measurement_theta_max 24.995
_cell_measurement_theta_min 2.4
_cell_volume 2433.1(11)
_computing_data_collection 'Bruker APEX4'
_computing_data_reduction 'Bruker APEX4'
_computing_molecular_graphics 'ORTEP-3 for Windows V1.08'
_computing_publication_material 'WinGx 2014'
_computing_structure_refinement 'SHELXL-2014/7 (Sheldrick, 2014)'
_computing_structure_solution 'WinGx 2014'
_diffrn_ambient_temperature 200(2)
_diffrn_measured_fraction_theta_full 0.991
_diffrn_measured_fraction_theta_max 0.991
_diffrn_measurement_device_type 'Bruker D8 Venture'
_diffrn_radiation_type MoK\a
_diffrn_radiation_wavelength 0.71073
_diffrn_reflns_av_R_equivalents 0.0658
_diffrn_reflns_av_unetI/netI 0.0636
_diffrn_reflns_Laue_measured_fraction_full 0.991
_diffrn_reflns_Laue_measured_fraction_max 0.991
_diffrn_reflns_limit_h_max 11
_diffrn_reflns_limit_h_min -11
_diffrn_reflns_limit_k_max 16
_diffrn_reflns_limit_k_min -17
_diffrn_reflns_limit_l_max 19
_diffrn_reflns_limit_l_min -19
_diffrn_reflns_number 15600
_diffrn_reflns_point_group_measured_fraction_full 0.991
_diffrn_reflns_point_group_measured_fraction_max 0.991
_diffrn_reflns_theta_full 25.029
_diffrn_reflns_theta_max 25.029
_diffrn_reflns_theta_min 2.398
_exptl_absorpt_coefficient_mu 0.364
_exptl_absorpt_correction_T_max 0.9856
_exptl_absorpt_correction_T_min 0.9210
_exptl_absorpt_correction_type multi-scan
_exptl_absorpt_process_details SADABS
_exptl_crystal_colour colorless
_exptl_crystal_density_diffrn 1.227
_exptl_crystal_description prism
_exptl_crystal_F_000 948
_exptl_crystal_size_max 0.230
_exptl_crystal_size_mid 0.080
_exptl_crystal_size_min 0.040
_refine_diff_density_max 0.276
_refine_diff_density_min -0.321
_refine_diff_density_rms 0.055
_refine_ls_extinction_method none
_refine_ls_goodness_of_fit_ref 1.045
_refine_ls_hydrogen_treatment constr
_refine_ls_matrix_type full
_refine_ls_number_parameters 253
_refine_ls_number_reflns 4256
_refine_ls_number_restraints 0
_refine_ls_restrained_S_all 1.045
_refine_ls_R_factor_all 0.0782
_refine_ls_R_factor_gt 0.0438
_refine_ls_shift/su_max 0.000
_refine_ls_shift/su_mean 0.000
_refine_ls_structure_factor_coef Fsqd
_refine_ls_weighting_details 'w=1/[\s^2^(Fo^2^)+(0.0262P)^2^+1.7619P] where P=(Fo^2^+2Fc^2^)/3'
_refine_ls_weighting_scheme calc
_refine_ls_wR_factor_gt 0.0902
_refine_ls_wR_factor_ref 0.1112
_reflns_Friedel_coverage 0.000
_reflns_number_gt 2999
_reflns_number_total 4256
_reflns_threshold_expression 'I > 2\s(I)'
_cod_data_source_file d4dt03288h2.cif
_cod_data_source_block shelx_CCDC5
_cod_depositor_comments 'Adding full bibliography for 7718036--7718044.cif.'
_cod_original_cell_volume 2432.9(11)
_cod_original_sg_symbol_H-M 'P 21/n'
_cod_database_code 7718041
_shelx_shelxl_version_number 2014/7
_shelx_space_group_comment
;
The symmetry employed for this shelxl refinement is uniquely defined
by the following loop, which should always be used as a source of
symmetry information in preference to the above space-group names.
They are only intended as comments.
;
_shelx_estimated_absorpt_t_min 0.921
_shelx_estimated_absorpt_t_max 0.986

loop_
_space_group_symop_operation_xyz
'x, y, z'
'-x+1/2, y+1/2, -z+1/2'
'-x, -y, -z'
'x-1/2, -y-1/2, z-1/2'

loop_
_atom_site_label
_atom_site_type_symbol
_atom_site_fract_x
_atom_site_fract_y
_atom_site_fract_z
_atom_site_U_iso_or_equiv
_atom_site_adp_type
_atom_site_occupancy
_atom_site_site_symmetry_order
_atom_site_calc_flag
_atom_site_refinement_flags_posn
_atom_site_refinement_flags_adp
_atom_site_refinement_flags_occupancy
_atom_site_disorder_assembly
_atom_site_disorder_group
C1 C 0.5095(3) 0.83488(17) 0.66560(15) 0.0286(6) Uani 1 1 d . . . . .
C2 C 0.6020(3) 0.89730(17) 0.63218(16) 0.0331(7) Uani 1 1 d . . . . .
C3 C 0.7151(3) 0.8698(2) 0.57452(17) 0.0407(7) Uani 1 1 d . . . . .
H3 H 0.6946 0.8072 0.5547 0.049 Uiso 1 1 calc R U . . .
C4 C 0.8507(3) 0.8663(2) 0.6183(2) 0.0571(9) Uani 1 1 d . . . . .
H4A H 0.9216 0.8487 0.5806 0.086 Uiso 1 1 calc R U . . .
H4B H 0.8714 0.9263 0.6406 0.086 Uiso 1 1 calc R U . . .
H4C H 0.8461 0.8217 0.6617 0.086 Uiso 1 1 calc R U . . .
C5 C 0.7245(4) 0.9324(2) 0.5013(2) 0.0639(10) Uani 1 1 d . . . . .
H5A H 0.6369 0.9341 0.4736 0.096 Uiso 1 1 calc R U . . .
H5B H 0.7491 0.9938 0.5187 0.096 Uiso 1 1 calc R U . . .
H5C H 0.7935 0.9092 0.4647 0.096 Uiso 1 1 calc R U . . .
C6 C 0.5946(3) 0.98847(18) 0.65431(18) 0.0421(8) Uani 1 1 d . . . . .
H6 H 0.6575 1.0304 0.6327 0.050 Uiso 1 1 calc R U . . .
C7 C 0.4978(3) 1.01887(19) 0.70705(18) 0.0463(8) Uani 1 1 d . . . . .
H7 H 0.4923 1.0815 0.7202 0.056 Uiso 1 1 calc R U . . .
C8 C 0.4094(3) 0.95786(19) 0.74036(18) 0.0441(8) Uani 1 1 d . . . . .
H8 H 0.3435 0.9791 0.7771 0.053 Uiso 1 1 calc R U . . .
C9 C 0.4136(3) 0.86536(17) 0.72178(16) 0.0345(7) Uani 1 1 d . . . . .
C10 C 0.3170(3) 0.80212(19) 0.76558(17) 0.0394(7) Uani 1 1 d . . . . .
H10 H 0.3231 0.7410 0.7398 0.047 Uiso 1 1 calc R U . . .
C11 C 0.3592(3) 0.7915(2) 0.85349(18) 0.0505(8) Uani 1 1 d . . . . .
H11A H 0.2960 0.7507 0.8806 0.076 Uiso 1 1 calc R U . . .
H11B H 0.4505 0.7660 0.8564 0.076 Uiso 1 1 calc R U . . .
H11C H 0.3580 0.8510 0.8797 0.076 Uiso 1 1 calc R U . . .
C12 C 0.1689(3) 0.8329(2) 0.7611(2) 0.0536(9) Uani 1 1 d . . . . .
H12A H 0.1121 0.7897 0.7902 0.080 Uiso 1 1 calc R U . . .
H12B H 0.1602 0.8933 0.7852 0.080 Uiso 1 1 calc R U . . .
H12C H 0.1398 0.8354 0.7049 0.080 Uiso 1 1 calc R U . . .
C13 C 0.4382(4) 0.7860(2) 0.4750(2) 0.0672(12) Uani 1 1 d . . . . .
H13A H 0.3807 0.7666 0.4301 0.101 Uiso 1 1 calc R U . . .
H13B H 0.4132 0.8477 0.4910 0.101 Uiso 1 1 calc R U . . .
H13C H 0.5330 0.7851 0.4584 0.101 Uiso 1 1 calc R U . . .
C14 C 0.2303(3) 0.7041(3) 0.5828(2) 0.0685(12) Uani 1 1 d . . . . .
H14A H 0.1807 0.6860 0.5345 0.103 Uiso 1 1 calc R U . . .
H14B H 0.2132 0.6601 0.6257 0.103 Uiso 1 1 calc R U . . .
H14C H 0.2002 0.7644 0.5999 0.103 Uiso 1 1 calc R U . . .
C15 C 0.4647(3) 0.58900(17) 0.52848(14) 0.0286(6) Uani 1 1 d . . . . .
C16 C 0.3947(3) 0.51109(17) 0.55250(15) 0.0328(7) Uani 1 1 d . . . . .
H16 H 0.3212 0.5172 0.5885 0.039 Uiso 1 1 calc R U . . .
C17 C 0.5704(3) 0.57491(17) 0.47473(15) 0.0326(7) Uani 1 1 d . . . . .
H17 H 0.6201 0.6258 0.4562 0.039 Uiso 1 1 calc R U . . .
C18 C 0.7092(3) 0.48632(18) 0.66069(16) 0.0393(7) Uani 1 1 d . . . . .
H18 H 0.6416 0.4567 0.6913 0.047 Uiso 1 1 calc R U . . .
C19 C 0.8053(4) 0.4359(2) 0.62096(18) 0.0483(8) Uani 1 1 d . . . . .
H19 H 0.8021 0.3716 0.6260 0.058 Uiso 1 1 calc R U . . .
C20 C 0.9021(3) 0.5617(2) 0.5732(2) 0.0483(8) Uani 1 1 d . . . . .
H20 H 0.9697 0.5909 0.5423 0.058 Uiso 1 1 calc R U . . .
C21 C 0.8099(3) 0.6143(2) 0.61251(18) 0.0418(7) Uani 1 1 d . . . . .
H21 H 0.8161 0.6785 0.6089 0.050 Uiso 1 1 calc R U . . .
Al1 Al 0.58580(9) 0.65837(5) 0.71237(5) 0.0319(2) Uani 1 1 d . . . . .
Cl1 Cl 0.45151(9) 0.56699(5) 0.76978(5) 0.0527(2) Uani 1 1 d . . . . .
Cl2 Cl 0.72591(9) 0.71702(5) 0.79482(5) 0.0568(3) Uani 1 1 d . . . . .
N1 N 0.5147(2) 0.73876(13) 0.64242(12) 0.0278(5) Uani 1 1 d . . . . .
N2 N 0.7112(2) 0.57697(14) 0.65604(13) 0.0314(5) Uani 1 1 d . . . . .
N3 N 0.9014(3) 0.47156(18) 0.57637(16) 0.0498(7) Uani 1 1 d . . . . .
Si1 Si 0.41473(9) 0.70735(5) 0.56096(5) 0.0358(2) Uani 1 1 d . . . . .

loop_
_atom_site_aniso_label
_atom_site_aniso_U_11
_atom_site_aniso_U_22
_atom_site_aniso_U_33
_atom_site_aniso_U_23
_atom_site_aniso_U_13
_atom_site_aniso_U_12
C1 0.0334(17) 0.0214(13) 0.0309(14) -0.0046(11) -0.0102(12) 0.0026(12)
C2 0.0399(18) 0.0248(14) 0.0345(15) -0.0005(12) -0.0093(13) 0.0006(13)
C3 0.045(2) 0.0323(16) 0.0450(17) -0.0016(13) 0.0031(15) -0.0058(14)
C4 0.040(2) 0.049(2) 0.082(2) -0.0101(18) -0.0028(18) -0.0042(16)
C5 0.085(3) 0.051(2) 0.057(2) 0.0067(17) 0.017(2) -0.005(2)
C6 0.056(2) 0.0237(15) 0.0460(17) 0.0009(13) -0.0098(16) -0.0047(14)
C7 0.064(2) 0.0222(15) 0.0525(19) -0.0067(14) -0.0073(17) 0.0031(15)
C8 0.055(2) 0.0331(17) 0.0445(17) -0.0106(14) -0.0020(15) 0.0084(15)
C9 0.0387(18) 0.0277(14) 0.0371(15) -0.0058(12) -0.0077(13) 0.0055(13)
C10 0.0381(19) 0.0316(15) 0.0486(17) -0.0063(13) 0.0057(14) 0.0027(13)
C11 0.055(2) 0.0477(19) 0.0487(19) -0.0003(15) 0.0101(16) 0.0061(17)
C12 0.044(2) 0.052(2) 0.065(2) -0.0101(17) 0.0050(17) 0.0066(17)
C13 0.113(3) 0.0332(18) 0.055(2) 0.0008(16) -0.046(2) 0.0002(19)
C14 0.042(2) 0.076(3) 0.088(3) -0.046(2) -0.024(2) 0.0122(19)
C15 0.0321(17) 0.0287(14) 0.0250(13) -0.0027(11) -0.0066(12) -0.0044(12)
C16 0.0358(18) 0.0333(15) 0.0293(14) -0.0066(12) 0.0054(12) -0.0051(13)
C17 0.0390(18) 0.0254(14) 0.0335(15) 0.0000(12) -0.0002(13) -0.0088(12)
C18 0.055(2) 0.0241(15) 0.0387(16) 0.0030(12) -0.0025(14) 0.0049(14)
C19 0.068(3) 0.0304(16) 0.0466(18) 0.0006(14) 0.0003(17) 0.0144(16)
C20 0.041(2) 0.0428(19) 0.061(2) -0.0057(16) 0.0052(16) -0.0009(15)
C21 0.043(2) 0.0284(15) 0.0539(18) -0.0045(14) 0.0027(16) -0.0017(14)
Al1 0.0403(6) 0.0251(4) 0.0302(4) -0.0018(3) -0.0053(4) 0.0055(4)
Cl1 0.0676(6) 0.0367(4) 0.0539(5) 0.0091(4) 0.0173(4) 0.0045(4)
Cl2 0.0684(6) 0.0495(5) 0.0522(5) -0.0189(4) -0.0322(4) 0.0190(4)
N1 0.0329(14) 0.0200(11) 0.0304(11) -0.0040(9) -0.0045(10) 0.0023(9)
N2 0.0373(15) 0.0246(12) 0.0321(12) -0.0020(10) -0.0066(11) 0.0039(10)
N3 0.0560(19) 0.0440(16) 0.0494(16) -0.0034(13) 0.0002(14) 0.0135(14)
Si1 0.0407(5) 0.0275(4) 0.0389(4) -0.0095(3) -0.0157(4) 0.0039(4)

loop_
_atom_type_symbol
_atom_type_description
_atom_type_scat_dispersion_real
_atom_type_scat_dispersion_imag
_atom_type_scat_source
C C 0.0033 0.0016 'International Tables Vol C Tables 4.2.6.8 and 6.1.1.4'
H H 0.0000 0.0000 'International Tables Vol C Tables 4.2.6.8 and 6.1.1.4'
Al Al 0.0645 0.0514 'International Tables Vol C Tables 4.2.6.8 and 6.1.1.4'
Cl Cl 0.1484 0.1585 'International Tables Vol C Tables 4.2.6.8 and 6.1.1.4'
N N 0.0061 0.0033 'International Tables Vol C Tables 4.2.6.8 and 6.1.1.4'
Si Si 0.0817 0.0704 'International Tables Vol C Tables 4.2.6.8 and 6.1.1.4'

loop_
_geom_angle_atom_site_label_1
_geom_angle_atom_site_label_2
_geom_angle_atom_site_label_3
_geom_angle
_geom_angle_site_symmetry_1
_geom_angle_site_symmetry_3
_geom_angle_publ_flag
C9 C1 C2 119.6(2) . . ?
C9 C1 N1 120.4(2) . . ?
C2 C1 N1 119.9(2) . . ?
C6 C2 C1 119.1(3) . . ?
C6 C2 C3 117.4(3) . . ?
C1 C2 C3 123.5(2) . . ?
C4 C3 C2 110.6(2) . . ?
C4 C3 C5 110.2(3) . . ?
C2 C3 C5 112.9(3) . . ?
C4 C3 H3 107.7 . . ?
C2 C3 H3 107.7 . . ?
C5 C3 H3 107.7 . . ?
C3 C4 H4A 109.5 . . ?
C3 C4 H4B 109.5 . . ?
H4A C4 H4B 109.5 . . ?
C3 C4 H4C 109.5 . . ?
H4A C4 H4C 109.5 . . ?
H4B C4 H4C 109.5 . . ?
C3 C5 H5A 109.5 . . ?
C3 C5 H5B 109.5 . . ?
H5A C5 H5B 109.5 . . ?
C3 C5 H5C 109.5 . . ?
H5A C5 H5C 109.5 . . ?
H5B C5 H5C 109.5 . . ?
C7 C6 C2 121.3(3) . . ?
C7 C6 H6 119.4 . . ?
C2 C6 H6 119.4 . . ?
C8 C7 C6 119.5(3) . . ?
C8 C7 H7 120.3 . . ?
C6 C7 H7 120.3 . . ?
C7 C8 C9 121.8(3) . . ?
C7 C8 H8 119.1 . . ?
C9 C8 H8 119.1 . . ?
C8 C9 C1 118.6(3) . . ?
C8 C9 C10 118.0(3) . . ?
C1 C9 C10 123.4(2) . . ?
C9 C10 C11 110.7(2) . . ?
C9 C10 C12 113.4(2) . . ?
C11 C10 C12 109.4(3) . . ?
C9 C10 H10 107.7 . . ?
C11 C10 H10 107.7 . . ?
C12 C10 H10 107.7 . . ?
C10 C11 H11A 109.5 . . ?
C10 C11 H11B 109.5 . . ?
H11A C11 H11B 109.5 . . ?
C10 C11 H11C 109.5 . . ?
H11A C11 H11C 109.5 . . ?
H11B C11 H11C 109.5 . . ?
C10 C12 H12A 109.5 . . ?
C10 C12 H12B 109.5 . . ?
H12A C12 H12B 109.5 . . ?
C10 C12 H12C 109.5 . . ?
H12A C12 H12C 109.5 . . ?
H12B C12 H12C 109.5 . . ?
Si1 C13 H13A 109.5 . . ?
Si1 C13 H13B 109.5 . . ?
H13A C13 H13B 109.5 . . ?
Si1 C13 H13C 109.5 . . ?
H13A C13 H13C 109.5 . . ?
H13B C13 H13C 109.5 . . ?
Si1 C14 H14A 109.5 . . ?
Si1 C14 H14B 109.5 . . ?
H14A C14 H14B 109.5 . . ?
Si1 C14 H14C 109.5 . . ?
H14A C14 H14C 109.5 . . ?
H14B C14 H14C 109.5 . . ?
C17 C15 C16 115.8(2) . . ?
C17 C15 Si1 121.2(2) . . ?
C16 C15 Si1 122.8(2) . . ?
C17 C16 C15 121.9(3) 3_666 . ?
C17 C16 H16 119.0 3_666 . ?
C15 C16 H16 119.0 . . ?
C16 C17 C15 122.2(2) 3_666 . ?
C16 C17 H17 118.9 3_666 . ?
C15 C17 H17 118.9 . . ?
N2 C18 C19 119.9(3) . . ?
N2 C18 H18 120.0 . . ?
C19 C18 H18 120.0 . . ?
N3 C19 C18 123.9(3) . . ?
N3 C19 H19 118.1 . . ?
C18 C19 H19 118.1 . . ?
N3 C20 C21 122.9(3) . . ?
N3 C20 H20 118.5 . . ?
C21 C20 H20 118.5 . . ?
N2 C21 C20 121.3(3) . . ?
N2 C21 H21 119.4 . . ?
C20 C21 H21 119.4 . . ?
N1 Al1 N2 109.60(10) . . ?
N1 Al1 Cl1 117.73(9) . . ?
N2 Al1 Cl1 103.15(8) . . ?
N1 Al1 Cl2 113.72(8) . . ?
N2 Al1 Cl2 98.36(8) . . ?
Cl1 Al1 Cl2 111.84(5) . . ?
C1 N1 Si1 116.21(16) . . ?
C1 N1 Al1 118.44(15) . . ?
Si1 N1 Al1 123.35(12) . . ?
C18 N2 C21 116.9(2) . . ?
C18 N2 Al1 124.8(2) . . ?
C21 N2 Al1 118.24(18) . . ?
C19 N3 C20 115.1(3) . . ?
N1 Si1 C13 111.39(13) . . ?
N1 Si1 C14 114.03(14) . . ?
C13 Si1 C14 107.09(19) . . ?
N1 Si1 C15 108.68(11) . . ?
C13 Si1 C15 108.56(14) . . ?
C14 Si1 C15 106.87(14) . . ?

loop_
_geom_bond_atom_site_label_1
_geom_bond_atom_site_label_2
_geom_bond_distance
_geom_bond_site_symmetry_2
_geom_bond_publ_flag
C1 C9 1.411(4) . ?
C1 C2 1.414(4) . ?
C1 N1 1.468(3) . ?
C2 C6 1.395(4) . ?
C2 C3 1.534(4) . ?
C3 C4 1.525(4) . ?
C3 C5 1.534(4) . ?
C3 H3 1.0000 . ?
C4 H4A 0.9800 . ?
C4 H4B 0.9800 . ?
C4 H4C 0.9800 . ?
C5 H5A 0.9800 . ?
C5 H5B 0.9800 . ?
C5 H5C 0.9800 . ?
C6 C7 1.379(4) . ?
C6 H6 0.9500 . ?
C7 C8 1.374(4) . ?
C7 H7 0.9500 . ?
C8 C9 1.398(4) . ?
C8 H8 0.9500 . ?
C9 C10 1.524(4) . ?
C10 C11 1.531(4) . ?
C10 C12 1.536(4) . ?
C10 H10 1.0000 . ?
C11 H11A 0.9800 . ?
C11 H11B 0.9800 . ?
C11 H11C 0.9800 . ?
C12 H12A 0.9800 . ?
C12 H12B 0.9800 . ?
C12 H12C 0.9800 . ?
C13 Si1 1.860(3) . ?
C13 H13A 0.9800 . ?
C13 H13B 0.9800 . ?
C13 H13C 0.9800 . ?
C14 Si1 1.864(4) . ?
C14 H14A 0.9800 . ?
C14 H14B 0.9800 . ?
C14 H14C 0.9800 . ?
C15 C17 1.397(4) . ?
C15 C16 1.400(4) . ?
C15 Si1 1.892(3) . ?
C16 C17 1.390(4) 3_666 ?
C16 H16 0.9500 . ?
C17 C16 1.390(4) 3_666 ?
C17 H17 0.9500 . ?
C18 N2 1.337(3) . ?
C18 C19 1.380(4) . ?
C18 H18 0.9500 . ?
C19 N3 1.320(4) . ?
C19 H19 0.9500 . ?
C20 N3 1.329(4) . ?
C20 C21 1.367(4) . ?
C20 H20 0.9500 . ?
C21 N2 1.339(4) . ?
C21 H21 0.9500 . ?
Al1 N1 1.803(2) . ?
Al1 N2 1.968(2) . ?
Al1 Cl1 2.1235(12) . ?
Al1 Cl2 2.1315(12) . ?
N1 Si1 1.740(2) . ?
